data_4318563
loop_
_publ_author_name
'Zengquan Qin'
'Michael C. Jennings'
'Richard J. Puddephatt'
'Kenneth W. Muir'

_publ_section_title
;
 Self-Assembly of Polymer and Sheet Structures in Palladium(II) Complexes
 Containing Carboxylic Acid Substituents
;
_journal_name_full 'Inorganic Chemistry'
_journal_page_first 5174
_journal_page_last 5186
_journal_paper_doi 10.1021/ic020239b
_journal_volume 41
_journal_year 2002
_chemical_formula_sum 'C39.5 H32 Cl F6 N2 O10 P2 Pd S2'
_chemical_formula_weight 1076.58
_chemical_name_systematic
;
  ?
;
_space_group_IT_number 60
_symmetry_cell_setting orthorhombic
_symmetry_space_group_name_Hall '-P 2n 2ab'
_symmetry_space_group_name_H-M 'P b c n'
_atom_sites_solution_hydrogens geom
_atom_sites_solution_primary direct
_atom_sites_solution_secondary difmap
_audit_creation_method SHELXL-97
_cell_angle_alpha 90.00
_cell_angle_beta 90.00
_cell_angle_gamma 90.00
_cell_formula_units_Z 8
_cell_length_a 14.2300(2)
_cell_length_b 24.6236(3)
_cell_length_c 25.7343(3)
_cell_measurement_temperature 200(2)
_cell_volume 9017.1(2)
_computing_cell_refinement 'Nonius DENZO'
_computing_data_collection 'Nonius COLLECT'
_computing_data_reduction 'Nonius DENZO'
_computing_molecular_graphics 'Bruker SHELXTL'
_computing_publication_material 'Bruker SHELXTL'
_computing_structure_refinement 'SHELXL-97 (Sheldrick, 1997)'
_computing_structure_solution 'SHELXS-97 (Sheldrick, 1990)'
_diffrn_ambient_temperature 200(2)
_diffrn_measured_fraction_theta_full 0.999
_diffrn_measured_fraction_theta_max 0.999
_diffrn_measurement_device_type 'Nonius Kappa-CCD'
_diffrn_measurement_method 'phi/omega scans'
_diffrn_radiation_monochromator graphite
_diffrn_radiation_source 'fine-focus sealed tube'
_diffrn_radiation_type MoK\a
_diffrn_radiation_wavelength 0.71073
_diffrn_reflns_av_R_equivalents 0.072
_diffrn_reflns_av_sigmaI/netI 0.0443
_diffrn_reflns_limit_h_max 18
_diffrn_reflns_limit_h_min -18
_diffrn_reflns_limit_k_max 31
_diffrn_reflns_limit_k_min -31
_diffrn_reflns_limit_l_max 33
_diffrn_reflns_limit_l_min -33
_diffrn_reflns_number 132331
_diffrn_reflns_theta_full 27.48
_diffrn_reflns_theta_max 27.48
_diffrn_reflns_theta_min 2.70
_exptl_absorpt_coefficient_mu 0.716
_exptl_absorpt_correction_T_max 0.9651
_exptl_absorpt_correction_T_min 0.8139
_exptl_absorpt_correction_type integration
_exptl_crystal_colour colourless
_exptl_crystal_density_diffrn 1.586
_exptl_crystal_density_method 'not measured'
_exptl_crystal_description block
_exptl_crystal_F_000 4336
_exptl_crystal_size_max 0.30
_exptl_crystal_size_mid 0.16
_exptl_crystal_size_min 0.05
_refine_diff_density_max 1.865
_refine_diff_density_min -1.091
_refine_diff_density_rms 0.117
_refine_ls_extinction_method none
_refine_ls_goodness_of_fit_ref 1.108
_refine_ls_hydrogen_treatment mixed
_refine_ls_matrix_type full
_refine_ls_number_parameters 503
_refine_ls_number_reflns 10342
_refine_ls_number_restraints 19
_refine_ls_restrained_S_all 1.124
_refine_ls_R_factor_all 0.0870
_refine_ls_R_factor_gt 0.0560
_refine_ls_shift/su_max 1.704
_refine_ls_shift/su_mean 0.087
_refine_ls_structure_factor_coef Fsqd
_refine_ls_weighting_details 'calc w=1/[\s^2^(Fo^2^)+(0.1187P)^2^+0.8494P] where P=(Fo^2^+2Fc^2^)/3'
_refine_ls_weighting_scheme calc
_refine_ls_wR_factor_gt 0.1772
_refine_ls_wR_factor_ref 0.1945
_reflns_number_gt 6804
_reflns_number_total 10342
_reflns_threshold_expression >2sigma(I)
_cod_data_source_file ic020239b_12.cif
_cod_data_source_block complex17
_cod_depositor_comments
;
The following automatic conversions were performed:

'_symmetry_cell_setting' value 'Orthorhombic' changed to
'orthorhombic' according to the built-in table from CIF Core
dictionary named 'cif_core.dic' version 2.4.1 from 2010-06-29.

Automatic conversion script
Id: cif_fix_values 1646 2011-03-28 12:23:43Z adriana 
;
_cod_original_formula_sum 'C39.50 H32 Cl F6 N2 O10 P2 Pd S2'
_cod_database_code 4318563

loop_
_symmetry_equiv_pos_as_xyz
'x, y, z'
'-x+1/2, -y+1/2, z+1/2'
'-x, y, -z+1/2'
'x+1/2, -y+1/2, -z'
'-x, -y, -z'
'x-1/2, y-1/2, -z-1/2'
'x, -y, z-1/2'
'-x-1/2, y-1/2, z'

loop_
_atom_site_label
_atom_site_type_symbol
_atom_site_fract_x
_atom_site_fract_y
_atom_site_fract_z
_atom_site_U_iso_or_equiv
_atom_site_adp_type
_atom_site_occupancy
_atom_site_symmetry_multiplicity
_atom_site_calc_flag
_atom_site_refinement_flags
_atom_site_disorder_assembly
_atom_site_disorder_group
Pd Pd 0.32998(2) 0.371142(12) -0.082308(11) 0.03114(13) Uani 1 1 d . . .
P1 P 0.26221(8) 0.28947(4) -0.09808(4) 0.0344(3) Uani 1 1 d . . .
P2 P 0.17947(7) 0.37433(4) -0.05459(4) 0.0314(3) Uani 1 1 d . . .
C1 C 0.16599(15) 0.30004(9) -0.05270(9) 0.0350(9) Uani 1 1 d . . .
H1A H 0.1781 0.2844 -0.0179 0.042 Uiso 1 1 calc R . .
H1B H 0.1046 0.2875 -0.0662 0.042 Uiso 1 1 calc R . .
N11 N 0.36711(15) 0.45132(9) -0.05976(9) 0.0367(8) Uani 1 1 d R . .
C12 C 0.36318(15) 0.46614(9) -0.00935(9) 0.0357(9) Uani 1 1 d R . .
H12A H 0.3568 0.4385 0.0162 0.043 Uiso 1 1 calc R . .
C13 C 0.3679(3) 0.51905(17) 0.00693(17) 0.0402(10) Uani 1 1 d . . .
C14 C 0.3803(3) 0.55893(19) -0.03013(18) 0.0500(12) Uani 1 1 d . . .
H14A H 0.3840 0.5960 -0.0202 0.060 Uiso 1 1 calc R . .
C15 C 0.3869(4) 0.5447(2) -0.08051(19) 0.0564(14) Uani 1 1 d . . .
H15A H 0.3972 0.5718 -0.1061 0.068 Uiso 1 1 calc R . .
C16 C 0.3789(4) 0.49103(19) -0.09520(18) 0.0476(12) Uani 1 1 d . . .
H16A H 0.3817 0.4819 -0.1310 0.057 Uiso 1 1 calc R . .
C17 C 0.3523(4) 0.5332(2) 0.0616(2) 0.0563(14) Uani 1 1 d . . .
O18 O 0.3183(4) 0.57714(19) 0.07449(17) 0.1004(18) Uani 1 1 d . . .
O19 O 0.3728(3) 0.49464(16) 0.09401(13) 0.0687(11) Uani 1 1 d . . .
H19A H 0.3657 0.5059 0.1246 0.082 Uiso 1 1 calc R . .
N21 N 0.4622(2) 0.35664(15) -0.11704(13) 0.0374(8) Uani 1 1 d . . .
C22 C 0.5310(3) 0.32763(17) -0.09515(15) 0.0342(9) Uani 1 1 d . . .
H22A H 0.5206 0.3119 -0.0619 0.041 Uiso 1 1 calc R . .
C23 C 0.6161(3) 0.31978(17) -0.11907(15) 0.0365(9) Uani 1 1 d . . .
C24 C 0.6327(3) 0.3434(2) -0.16742(18) 0.0531(13) Uani 1 1 d . . .
H24A H 0.6910 0.3384 -0.1847 0.064 Uiso 1 1 calc R . .
C25 C 0.5626(4) 0.3743(2) -0.18950(19) 0.0584(14) Uani 1 1 d . . .
H25A H 0.5722 0.3917 -0.2220 0.070 Uiso 1 1 calc R . .
C26 C 0.4787(3) 0.37974(19) -0.16394(18) 0.0465(11) Uani 1 1 d . . .
H26A H 0.4302 0.4005 -0.1797 0.056 Uiso 1 1 calc R . .
C27 C 0.6904(3) 0.28860(19) -0.09198(17) 0.0392(10) Uani 1 1 d . . .
O28 O 0.6730(2) 0.25623(15) -0.05824(14) 0.0536(9) Uani 1 1 d . . .
O29 O 0.7761(2) 0.29948(12) -0.10951(13) 0.0515(8) Uani 1 1 d . . .
H29A H 0.8152 0.2793 -0.0945 0.062 Uiso 1 1 calc R . .
C1A C 0.2152(2) 0.28395(11) -0.16277(8) 0.0373(10) Uani 1 1 d G . .
C1B C 0.1737(2) 0.23575(10) -0.17902(11) 0.0503(12) Uani 1 1 d G . .
H1BA H 0.1751 0.2047 -0.1571 0.060 Uiso 1 1 calc R . .
C1C C 0.1302(2) 0.23297(12) -0.22730(12) 0.0662(16) Uani 1 1 d G . .
H1CA H 0.1019 0.2000 -0.2384 0.079 Uiso 1 1 calc R . .
C1D C 0.1282(2) 0.27841(15) -0.25933(9) 0.0640(15) Uani 1 1 d G . .
H1DA H 0.0984 0.2765 -0.2923 0.077 Uiso 1 1 calc R . .
C1E C 0.1696(2) 0.32661(12) -0.24309(10) 0.0489(12) Uani 1 1 d G . .
H1EA H 0.1682 0.3577 -0.2650 0.059 Uiso 1 1 calc R . .
C1F C 0.2132(2) 0.32939(9) -0.19480(10) 0.0430(10) Uani 1 1 d G . .
H1FA H 0.2415 0.3623 -0.1837 0.052 Uiso 1 1 calc R . .
C1G C 0.3212(2) 0.22719(10) -0.08222(12) 0.0400(11) Uani 1 1 d G . .
C1H C 0.4009(2) 0.21339(14) -0.11045(13) 0.0682(16) Uani 1 1 d G . .
H1HA H 0.4228 0.2367 -0.1373 0.082 Uiso 1 1 calc R . .
C1I C 0.4487(2) 0.16553(15) -0.09941(17) 0.091(2) Uani 1 1 d G . .
H1IA H 0.5033 0.1561 -0.1187 0.109 Uiso 1 1 calc R . .
C1J C 0.4168(3) 0.13147(12) -0.06014(18) 0.0792(19) Uani 1 1 d G . .
H1JA H 0.4494 0.0988 -0.0526 0.095 Uiso 1 1 calc R . .
C1K C 0.3370(3) 0.14526(13) -0.03191(14) 0.0711(17) Uani 1 1 d G . .
H1KA H 0.3151 0.1220 -0.0051 0.085 Uiso 1 1 calc R . .
C1L C 0.2892(2) 0.19312(13) -0.04295(12) 0.0533(12) Uani 1 1 d G . .
H1LA H 0.2346 0.2025 -0.0237 0.064 Uiso 1 1 calc R . .
C2A C 0.1559(2) 0.40654(10) 0.00659(8) 0.0341(9) Uani 1 1 d G . .
C2B C 0.1212(2) 0.45931(10) 0.00691(9) 0.0452(11) Uani 1 1 d G . .
H2BA H 0.1041 0.4764 -0.0248 0.054 Uiso 1 1 calc R . .
C2C C 0.1114(2) 0.48705(9) 0.05364(11) 0.0565(13) Uani 1 1 d G . .
H2CA H 0.0877 0.5231 0.0539 0.068 Uiso 1 1 calc R . .
C2D C 0.1363(2) 0.46203(13) 0.10005(9) 0.0572(14) Uani 1 1 d G . .
H2DA H 0.1296 0.4810 0.1320 0.069 Uiso 1 1 calc R . .
C2E C 0.1710(2) 0.40926(13) 0.09974(8) 0.0520(13) Uani 1 1 d G . .
H2EA H 0.1880 0.3922 0.1315 0.062 Uiso 1 1 calc R . .
C2F C 0.1808(2) 0.38152(9) 0.05301(10) 0.0424(11) Uani 1 1 d G . .
H2FA H 0.2045 0.3455 0.0528 0.051 Uiso 1 1 calc R . .
C2G C 0.09746(17) 0.40042(11) -0.10098(10) 0.0353(9) Uani 1 1 d G . .
C2H C 0.00707(19) 0.37913(11) -0.10295(11) 0.0432(11) Uani 1 1 d G . .
H2HA H -0.0115 0.3518 -0.0790 0.052 Uiso 1 1 calc R . .
C2I C -0.05624(16) 0.39782(13) -0.14000(12) 0.0529(12) Uani 1 1 d G . .
H2IA H -0.1180 0.3833 -0.1414 0.064 Uiso 1 1 calc R . .
C2J C -0.0291(2) 0.43779(13) -0.17507(11) 0.0584(14) Uani 1 1 d G . .
H2JA H -0.0724 0.4506 -0.2004 0.070 Uiso 1 1 calc R . .
C2K C 0.0613(2) 0.45908(12) -0.17310(11) 0.0582(14) Uani 1 1 d G . .
H2KA H 0.0798 0.4864 -0.1971 0.070 Uiso 1 1 calc R . .
C2L C 0.12456(16) 0.44039(12) -0.13605(11) 0.0467(11) Uani 1 1 d G . .
H2LA H 0.1863 0.4549 -0.1347 0.056 Uiso 1 1 calc R . .
F31 F 0.9213(3) 0.11213(12) -0.11327(15) 0.0849(11) Uani 1 1 d . . .
F32 F 0.9756(3) 0.18183(18) -0.15425(13) 0.0940(12) Uani 1 1 d . . .
F33 F 0.8329(2) 0.17809(13) -0.13270(12) 0.0618(8) Uani 1 1 d . . .
C34 C 0.9172(4) 0.1655(2) -0.11680(19) 0.0522(12) Uani 1 1 d . . .
S35 S 0.94598(8) 0.19770(5) -0.05523(4) 0.0424(3) Uani 1 1 d . . .
O36 O 0.8817(3) 0.17365(15) -0.01945(12) 0.0646(10) Uani 1 1 d . . .
O37 O 0.9276(2) 0.25379(13) -0.06657(14) 0.0521(8) Uani 1 1 d . . .
O38 O 1.0434(2) 0.18584(14) -0.04706(15) 0.0628(10) Uani 1 1 d . . .
F41 F 0.2638(5) 0.4267(2) 0.3045(2) 0.0897(17) Uiso 0.60 1 d PD A 1
F42 F 0.4133(6) 0.4398(3) 0.2842(3) 0.103(2) Uiso 0.60 1 d PD A 1
F43 F 0.2965(6) 0.3984(3) 0.2315(3) 0.114(2) Uiso 0.60 1 d PD A 1
C44 C 0.3213(7) 0.4377(4) 0.2669(4) 0.068(3) Uiso 0.60 1 d PD A 1
S45 S 0.3057(2) 0.50614(12) 0.23788(11) 0.0502(9) Uiso 0.60 1 d PD A 1
O46 O 0.2074(5) 0.5034(3) 0.2217(3) 0.083(2) Uiso 0.60 1 d PD A 1
O47 O 0.3691(4) 0.5058(2) 0.1968(2) 0.0538(14) Uiso 0.60 1 d PD A 1
O48 O 0.3293(6) 0.5405(3) 0.2803(3) 0.066(3) Uiso 0.60 1 d PD A 1
F51 F 0.4452(16) 0.4788(10) 0.2231(11) 0.297(14) Uiso 0.40 1 d PD B 2
F52 F 0.3773(11) 0.4224(6) 0.2877(5) 0.113(5) Uiso 0.40 1 d PD B 2
F53 F 0.3533(9) 0.4064(5) 0.2201(5) 0.109(4) Uiso 0.40 1 d PD B 2
C54 C 0.3772(15) 0.4534(8) 0.2442(10) 0.24(2) Uiso 0.40 1 d PD B 2
S55 S 0.2819(3) 0.49999(16) 0.24138(15) 0.0417(11) Uiso 0.40 1 d PD B 2
O56 O 0.2836(14) 0.5266(8) 0.1896(6) 0.171(7) Uiso 0.40 1 d PD B 2
O57 O 0.1937(8) 0.4766(5) 0.2410(5) 0.094(4) Uiso 0.40 1 d PD B 2
O58 O 0.3033(8) 0.5406(4) 0.2811(4) 0.043(3) Uiso 0.40 1 d PD B 2
C61 C 1.0000 0.2537(11) 0.2500 0.241(10) Uiso 1 2 d S . .
Cl62 Cl 1.0867(7) 0.3040(4) 0.2251(5) 0.495(6) Uiso 1 1 d . . .

loop_
_atom_site_aniso_label
_atom_site_aniso_U_11
_atom_site_aniso_U_22
_atom_site_aniso_U_33
_atom_site_aniso_U_23
_atom_site_aniso_U_13
_atom_site_aniso_U_12
Pd 0.0310(2) 0.0338(2) 0.0286(2) 0.00039(12) 0.00053(12) 0.00122(13)
P1 0.0345(6) 0.0348(6) 0.0338(6) 0.0010(4) -0.0005(5) 0.0023(5)
P2 0.0307(6) 0.0329(6) 0.0305(6) -0.0001(4) 0.0003(4) 0.0007(4)
C1 0.037(2) 0.035(2) 0.033(2) 0.0011(17) 0.0008(17) -0.0004(18)
N11 0.0382(19) 0.0374(19) 0.0345(19) 0.0030(15) 0.0019(16) -0.0049(16)
C12 0.034(2) 0.035(2) 0.038(2) 0.0038(18) -0.0021(18) -0.0045(18)
C13 0.039(2) 0.038(2) 0.043(2) -0.006(2) -0.002(2) -0.010(2)
C14 0.059(3) 0.041(3) 0.051(3) 0.000(2) -0.003(2) -0.016(2)
C15 0.075(4) 0.043(3) 0.051(3) 0.013(2) -0.008(3) -0.021(3)
C16 0.056(3) 0.046(3) 0.040(2) 0.002(2) 0.004(2) -0.012(2)
C17 0.071(4) 0.043(3) 0.054(3) -0.010(3) 0.004(3) -0.017(3)
O18 0.175(5) 0.056(3) 0.070(3) -0.023(2) 0.017(3) -0.008(3)
O19 0.107(3) 0.064(2) 0.0356(18) 0.0004(17) 0.003(2) -0.011(2)
N21 0.0335(19) 0.047(2) 0.0320(18) 0.0047(16) 0.0015(15) 0.0008(16)
C22 0.036(2) 0.038(2) 0.029(2) 0.0062(17) -0.0011(17) -0.0046(19)
C23 0.038(2) 0.039(2) 0.033(2) -0.0009(18) 0.0011(18) -0.0016(19)
C24 0.037(3) 0.080(4) 0.043(3) 0.006(3) 0.007(2) 0.003(3)
C25 0.051(3) 0.093(4) 0.031(2) 0.020(3) 0.002(2) 0.006(3)
C26 0.042(3) 0.062(3) 0.035(2) 0.010(2) 0.002(2) 0.009(2)
C27 0.036(2) 0.043(3) 0.038(2) 0.000(2) 0.0047(19) 0.001(2)
O28 0.048(2) 0.065(2) 0.048(2) 0.0201(18) 0.0021(15) 0.0047(16)
O29 0.0319(18) 0.0547(19) 0.068(2) 0.0176(16) 0.0029(15) 0.0083(15)
C1A 0.030(2) 0.045(2) 0.037(2) -0.0002(19) 0.0047(18) 0.0034(19)
C1B 0.054(3) 0.056(3) 0.041(3) -0.003(2) -0.001(2) -0.009(2)
C1C 0.077(4) 0.075(4) 0.047(3) -0.019(3) -0.008(3) -0.024(3)
C1D 0.056(3) 0.105(5) 0.031(3) -0.002(3) -0.003(2) -0.014(3)
C1E 0.048(3) 0.065(3) 0.034(2) 0.006(2) 0.003(2) 0.006(2)
C1F 0.042(3) 0.052(3) 0.035(2) -0.001(2) 0.0018(19) 0.006(2)
C1G 0.043(3) 0.032(2) 0.045(3) -0.0033(19) -0.009(2) 0.0007(19)
C1H 0.052(3) 0.065(3) 0.088(4) 0.002(3) 0.013(3) 0.015(3)
C1I 0.069(4) 0.069(4) 0.135(6) 0.008(4) 0.023(4) 0.031(4)
C1J 0.068(4) 0.057(4) 0.113(6) 0.016(3) -0.017(4) 0.013(3)
C1K 0.080(4) 0.051(3) 0.082(4) 0.016(3) -0.016(3) 0.016(3)
C1L 0.061(3) 0.043(3) 0.055(3) 0.009(2) -0.003(2) 0.006(2)
C2A 0.028(2) 0.040(2) 0.035(2) -0.0028(18) 0.0010(17) 0.0013(17)
C2B 0.046(3) 0.044(3) 0.045(3) -0.006(2) -0.006(2) 0.006(2)
C2C 0.056(3) 0.058(3) 0.056(3) -0.020(2) -0.004(3) 0.015(3)
C2D 0.052(3) 0.074(4) 0.046(3) -0.020(3) -0.004(2) 0.015(3)
C2E 0.045(3) 0.076(4) 0.035(2) -0.005(2) -0.001(2) 0.009(3)
C2F 0.038(3) 0.056(3) 0.033(2) -0.003(2) -0.0011(18) 0.007(2)
C2G 0.036(2) 0.042(2) 0.028(2) -0.0008(18) 0.0032(18) 0.0065(19)
C2H 0.039(3) 0.042(2) 0.048(3) -0.009(2) -0.003(2) 0.000(2)
C2I 0.050(3) 0.063(3) 0.045(3) -0.005(2) -0.013(2) 0.007(2)
C2J 0.063(3) 0.067(3) 0.046(3) -0.013(3) -0.018(2) 0.028(3)
C2K 0.067(4) 0.064(3) 0.044(3) 0.014(2) 0.002(2) 0.018(3)
C2L 0.046(3) 0.054(3) 0.041(3) 0.012(2) 0.004(2) 0.004(2)
F31 0.104(3) 0.0461(17) 0.105(3) -0.0162(18) -0.024(2) 0.0102(18)
F32 0.084(2) 0.142(3) 0.056(2) -0.007(2) 0.0237(18) -0.028(2)
F33 0.0542(19) 0.079(2) 0.0525(18) -0.0014(16) -0.0158(13) -0.0068(15)
C34 0.050(3) 0.059(3) 0.048(3) 0.002(2) 0.005(2) -0.008(2)
S35 0.0415(6) 0.0416(6) 0.0442(7) 0.0082(5) -0.0070(5) -0.0047(5)
O36 0.077(3) 0.077(2) 0.0396(18) 0.0107(17) 0.0042(18) -0.025(2)
O37 0.0415(19) 0.0420(18) 0.073(2) 0.0013(16) -0.0069(16) 0.0019(15)
O38 0.049(2) 0.052(2) 0.087(3) 0.0138(19) -0.0264(19) -0.0010(16)

loop_
_atom_type_symbol
_atom_type_description
_atom_type_scat_dispersion_real
_atom_type_scat_dispersion_imag
_atom_type_scat_source
C C 0.0033 0.0016 'International Tables Vol C Tables 4.2.6.8 and 6.1.1.4'
H H 0.0000 0.0000 'International Tables Vol C Tables 4.2.6.8 and 6.1.1.4'
N N 0.0061 0.0033 'International Tables Vol C Tables 4.2.6.8 and 6.1.1.4'
O O 0.0106 0.0060 'International Tables Vol C Tables 4.2.6.8 and 6.1.1.4'
F F 0.0171 0.0103 'International Tables Vol C Tables 4.2.6.8 and 6.1.1.4'
P P 0.1023 0.0942 'International Tables Vol C Tables 4.2.6.8 and 6.1.1.4'
S S 0.1246 0.1234 'International Tables Vol C Tables 4.2.6.8 and 6.1.1.4'
Pd Pd -0.9988 1.0072 'International Tables Vol C Tables 4.2.6.8 and 6.1.1.4'
Cl Cl 0.1484 0.1585 'International Tables Vol C Tables 4.2.6.8 and 6.1.1.4'

loop_
_geom_angle_atom_site_label_1
_geom_angle_atom_site_label_2
_geom_angle_atom_site_label_3
_geom_angle
_geom_angle_site_symmetry_1
_geom_angle_site_symmetry_3
_geom_angle_publ_flag
N21 Pd N11 92.92(11) . . ?
N21 Pd P2 169.61(10) . . ?
N11 Pd P2 96.74(7) . . ?
N21 Pd P1 98.82(10) . . ?
N11 Pd P1 168.26(7) . . ?
P2 Pd P1 71.58(4) . . ?
C1G P1 C1A 108.64(15) . . ?
C1G P1 C1 109.16(13) . . ?
C1A P1 C1 108.97(13) . . ?
C1G P1 Pd 121.22(12) . . ?
C1A P1 Pd 113.00(10) . . ?
C1 P1 Pd 94.49(8) . . ?
C1G P1 P2 141.83(12) . . ?
C1A P1 P2 106.59(11) . . ?
C1 P1 P2 43.98(7) . . ?
Pd P1 P2 54.07(3) . . ?
C2G P2 C2A 107.74(14) . . ?
C2G P2 C1 107.86(13) . . ?
C2A P2 C1 113.38(13) . . ?
C2G P2 Pd 114.85(10) . . ?
C2A P2 Pd 118.02(10) . . ?
C1 P2 Pd 94.17(8) . . ?
C2G P2 P1 106.95(11) . . ?
C2A P2 P1 143.43(10) . . ?
C1 P2 P1 43.33(8) . . ?
Pd P2 P1 54.36(3) . . ?
P1 C1 P2 92.69(11) . . ?
C12 N11 C16 117.4(2) . . ?
C12 N11 Pd 120.25(6) . . ?
C16 N11 Pd 121.4(2) . . ?
N11 C12 C13 123.3(2) . . ?
C12 C13 C14 118.1(4) . . ?
C12 C13 C17 120.8(4) . . ?
C14 C13 C17 120.9(4) . . ?
C15 C14 C13 119.3(4) . . ?
C14 C15 C16 120.5(4) . . ?
N11 C16 C15 121.3(4) . . ?
O18 C17 O19 124.0(5) . . ?
O18 C17 C13 121.8(5) . . ?
O19 C17 C13 114.2(5) . . ?
C22 N21 C26 118.3(4) . . ?
C22 N21 Pd 124.3(3) . . ?
C26 N21 Pd 117.4(3) . . ?
N21 C22 C23 122.2(4) . . ?
C22 C23 C24 119.4(4) . . ?
C22 C23 C27 119.5(4) . . ?
C24 C23 C27 121.0(4) . . ?
C25 C24 C23 118.4(4) . . ?
C26 C25 C24 119.2(4) . . ?
N21 C26 C25 122.5(4) . . ?
O28 C27 O29 124.6(4) . . ?
O28 C27 C23 122.4(4) . . ?
O29 C27 C23 113.0(4) . . ?
C1B C1A C1F 120.0 . . ?
C1B C1A P1 120.04(16) . . ?
C1F C1A P1 119.72(16) . . ?
C1A C1B C1C 120.0 . . ?
C1B C1C C1D 120.0 . . ?
C1E C1D C1C 120.0 . . ?
C1D C1E C1F 120.0 . . ?
C1E C1F C1A 120.0 . . ?
C1H C1G C1L 120.0 . . ?
C1H C1G P1 118.14(18) . . ?
C1L C1G P1 121.86(18) . . ?
C1G C1H C1I 120.0 . . ?
C1J C1I C1H 120.0 . . ?
C1I C1J C1K 120.0 . . ?
C1L C1K C1J 120.0 . . ?
C1K C1L C1G 120.0 . . ?
C2B C2A C2F 120.0 . . ?
C2B C2A P2 118.99(15) . . ?
C2F C2A P2 120.68(15) . . ?
C2A C2B C2C 120.0 . . ?
C2B C2C C2D 120.0 . . ?
C2C C2D C2E 120.0 . . ?
C2F C2E C2D 120.0 . . ?
C2E C2F C2A 120.0 . . ?
C2H C2G C2L 120.0 . . ?
C2H C2G P2 119.52(16) . . ?
C2L C2G P2 120.45(16) . . ?
C2I C2H C2G 120.0 . . ?
C2H C2I C2J 120.0 . . ?
C2K C2J C2I 120.0 . . ?
C2J C2K C2L 120.0 . . ?
C2K C2L C2G 120.0 . . ?
F33 C34 F31 107.3(4) . . ?
F33 C34 F32 106.0(4) . . ?
F31 C34 F32 108.8(4) . . ?
F33 C34 S35 112.2(4) . . ?
F31 C34 S35 111.3(4) . . ?
F32 C34 S35 111.0(4) . . ?
O36 S35 O38 116.2(2) . . ?
O36 S35 O37 114.4(2) . . ?
O38 S35 O37 113.7(2) . . ?
O36 S35 C34 103.7(2) . . ?
O38 S35 C34 104.9(2) . . ?
O37 S35 C34 101.6(2) . . ?
F41 C44 F43 100.7(8) . . ?
F41 C44 F42 111.4(9) . . ?
F43 C44 F42 118.7(9) . . ?
F41 C44 S45 114.5(7) . . ?
F43 C44 S45 110.0(7) . . ?
F42 C44 S45 102.1(7) . . ?
O47 S45 O48 115.8(5) . . ?
O47 S45 O46 113.9(4) . . ?
O48 S45 O46 118.2(5) . . ?
O47 S45 C44 102.9(4) . . ?
O48 S45 C44 101.7(5) . . ?
O46 S45 C44 100.8(5) . . ?
F51 C54 F53 115(2) . . ?
F51 C54 F52 129(2) . . ?
F53 C54 F52 84.0(14) . . ?
F51 C54 S55 104.3(17) . . ?
F53 C54 S55 110.0(15) . . ?
F52 C54 S55 113.5(16) . . ?
O57 S55 O58 118.7(8) . . ?
O57 S55 O56 101.0(10) . . ?
O58 S55 O56 108.9(9) . . ?
O57 S55 C54 115.1(9) . . ?
O58 S55 C54 104.7(9) . . ?
O56 S55 C54 108.0(11) . . ?
Cl62 C61 Cl62 96.6(15) 3_755 . ?

loop_
_geom_bond_atom_site_label_1
_geom_bond_atom_site_label_2
_geom_bond_distance
_geom_bond_site_symmetry_2
_geom_bond_publ_flag
Pd N21 2.114(3) . ?
Pd N11 2.124(2) . ?
Pd P2 2.2589(11) . ?
Pd P1 2.2671(11) . ?
P1 C1G 1.795(2) . ?
P1 C1A 1.799(2) . ?
P1 C1 1.818(2) . ?
P1 P2 2.6467(15) . ?
P2 C2G 1.789(2) . ?
P2 C2A 1.795(2) . ?
P2 C1 1.840(2) . ?
N11 C12 1.3488 . ?
N11 C16 1.348(5) . ?
C12 C13 1.370(5) . ?
C13 C14 1.380(6) . ?
C13 C17 1.466(7) . ?
C14 C15 1.346(7) . ?
C15 C16 1.380(7) . ?
C17 O18 1.231(7) . ?
C17 O19 1.297(7) . ?
N21 C22 1.336(5) . ?
N21 C26 1.355(6) . ?
C22 C23 1.372(6) . ?
C23 C24 1.394(6) . ?
C23 C27 1.481(6) . ?
C24 C25 1.378(7) . ?
C25 C26 1.369(7) . ?
C27 O28 1.204(5) . ?
C27 O29 1.327(5) . ?
C1A C1B 1.3900 . ?
C1A C1F 1.3900 . ?
C1B C1C 1.3900 . ?
C1C C1D 1.3900 . ?
C1D C1E 1.3900 . ?
C1E C1F 1.3900 . ?
C1G C1H 1.3900 . ?
C1G C1L 1.3900 . ?
C1H C1I 1.3900 . ?
C1I C1J 1.3900 . ?
C1J C1K 1.3900 . ?
C1K C1L 1.3900 . ?
C2A C2B 1.3900 . ?
C2A C2F 1.3900 . ?
C2B C2C 1.3900 . ?
C2C C2D 1.3900 . ?
C2D C2E 1.3900 . ?
C2E C2F 1.3900 . ?
C2G C2H 1.3900 . ?
C2G C2L 1.3900 . ?
C2H C2I 1.3900 . ?
C2I C2J 1.3900 . ?
C2J C2K 1.3900 . ?
C2K C2L 1.3900 . ?
F31 C34 1.320(6) . ?
F32 C34 1.334(6) . ?
F33 C34 1.305(6) . ?
C34 S35 1.818(5) . ?
S35 O36 1.427(3) . ?
S35 O38 1.432(3) . ?
S35 O37 1.436(3) . ?
F41 C44 1.297(11) . ?
F42 C44 1.384(12) . ?
F43 C44 1.376(12) . ?
C44 S45 1.856(11) . ?
S45 O47 1.390(6) . ?
S45 O48 1.421(7) . ?
S45 O46 1.460(8) . ?
F51 C54 1.273(19) . ?
F52 C54 1.356(19) . ?
F53 C54 1.36(2) . ?
C54 S55 1.777(18) . ?
S55 O57 1.381(11) . ?
S55 O58 1.461(8) . ?
S55 O56 1.485(14) . ?
C61 Cl62 1.863(18) 3_755 ?
C61 Cl62 1.863(18) . ?
